data_1520356
loop_
_publ_author_name
'Coles, Simon J.'
'Hursthouse, Michael B.'
'Kilic, A.'
'Davies, David B.'

_publ_section_title
;
 C6H12Cl10N6O2P6
;
_journal_name_full 'Crystal Structure Report Archive'
_journal_page_first 715
_journal_year 2009
_chemical_formula_sum 'C6 H12 Cl10 N6 O2 P6'
_chemical_formula_weight 740.54
_space_group_IT_number 15
_symmetry_cell_setting monoclinic
_symmetry_space_group_name_Hall '-C 2yc'
_symmetry_space_group_name_H-M 'C 1 2/c 1'
_atom_sites_solution_hydrogens geom
_atom_sites_solution_primary direct
_atom_sites_solution_secondary difmap
_cell_angle_alpha 90.00
_cell_angle_beta 100.7780(10)
_cell_angle_gamma 90.00
_cell_formula_units_Z 4
_cell_length_a 30.8593(6)
_cell_length_b 6.01090(10)
_cell_length_c 14.3854(2)
_cell_measurement_reflns_used 15578
_cell_measurement_temperature 120(2)
_cell_measurement_theta_max 27.48
_cell_measurement_theta_min 2.91
_cell_volume 2621.31(8)
_computing_cell_refinement 'DENZO, COLLECT'
_computing_data_reduction 'DENZO, COLLECT'
_computing_molecular_graphics 'PLATON (Spek, 2003)'
_computing_structure_refinement 'SHELXL-97 (Sheldrick, 1997)'
_computing_structure_solution 'Sheldrick, G.M. (2008). Acta Cryst. A64, 112-1'
_diffrn_ambient_temperature 120(2)
_diffrn_detector_area_resol_mean 9.091
_diffrn_measured_fraction_theta_full 0.994
_diffrn_measured_fraction_theta_max 0.994
_diffrn_measurement_device_type 'Bruker-Nonius KappaCCD Area Detector'
_diffrn_measurement_method '\f and \w scans'
_diffrn_radiation_monochromator graphite
_diffrn_radiation_source 'Bruker-Nonius FR591 rotating anode'
_diffrn_radiation_type MoK\a
_diffrn_radiation_wavelength 0.71073
_diffrn_reflns_av_R_equivalents 0.0521
_diffrn_reflns_av_sigmaI/netI 0.0325
_diffrn_reflns_limit_h_max 40
_diffrn_reflns_limit_h_min -40
_diffrn_reflns_limit_k_max 7
_diffrn_reflns_limit_k_min -7
_diffrn_reflns_limit_l_max 18
_diffrn_reflns_limit_l_min -18
_diffrn_reflns_number 24547
_diffrn_reflns_theta_full 27.49
_diffrn_reflns_theta_max 27.49
_diffrn_reflns_theta_min 3.40
_exptl_absorpt_coefficient_mu 1.450
_exptl_absorpt_correction_T_max 0.9311
_exptl_absorpt_correction_T_min 0.5948
_exptl_absorpt_correction_type multi-scan
_exptl_absorpt_process_details 'SADABS V2.10 (Sheldrick, G.M., 2003)'
_exptl_crystal_colour colourless
_exptl_crystal_density_diffrn 1.876
_exptl_crystal_density_method 'not measured'
_exptl_crystal_description plate
_exptl_crystal_F_000 1464
_exptl_crystal_size_max 0.40
_exptl_crystal_size_mid 0.35
_exptl_crystal_size_min 0.05
_refine_diff_density_max 1.381
_refine_diff_density_min -0.854
_refine_diff_density_rms 0.221
_refine_ls_extinction_method none
_refine_ls_goodness_of_fit_ref 1.132
_refine_ls_hydrogen_treatment constr
_refine_ls_matrix_type full
_refine_ls_number_parameters 136
_refine_ls_number_reflns 2998
_refine_ls_number_restraints 0
_refine_ls_restrained_S_all 1.132
_refine_ls_R_factor_all 0.0868
_refine_ls_R_factor_gt 0.0827
_refine_ls_shift/su_max 0.008
_refine_ls_shift/su_mean 0.001
_refine_ls_structure_factor_coef Fsqd
_refine_ls_weighting_details 'calc w=1/[\s^2^(Fo^2^)+(0.0340P)^2^+161.2798P] where P=(Fo^2^+2Fc^2^)/3'
_refine_ls_weighting_scheme calc
_refine_ls_wR_factor_gt 0.2196
_refine_ls_wR_factor_ref 0.2211
_reflns_number_gt 2804
_reflns_number_total 2998
_reflns_threshold_expression >2sigma(I)
_cod_data_source_file eCrystal-715.cif
_cod_data_source_block 2008src1195
_cod_depositor_comments
;
Citation :
Coles, Simon J. and Hursthouse, Michael B. and Kilic, A. and
Davies, David B. (2009) 
University of Southampton, Crystal Structure Report Archive. 
(doi:10.5258/ecrystals/715)

More at:
http://ecrystals.chem.soton.ac.uk/715/

The following automatic conversions were performed:

'_symmetry_cell_setting' value 'Monoclinic' changed to 'monoclinic'
according to the built-in table from CIF Core dictionary named
'cif_core.dic' version 2.4.1 from 2010-06-29.

Automatic conversion script
Id: cif_fix_values 3392 2015-05-12 13:50:21Z andrius 
;
_cod_original_sg_symbol_H-M C2/c
_cod_database_code 1520356

loop_
_symmetry_equiv_pos_as_xyz
'x, y, z'
'-x, y, -z+1/2'
'x+1/2, y+1/2, z'
'-x+1/2, y+1/2, -z+1/2'
'-x, -y, -z'
'x, -y, z-1/2'
'-x+1/2, -y+1/2, -z'
'x+1/2, -y+1/2, z-1/2'

loop_
_atom_site_label
_atom_site_type_symbol
_atom_site_fract_x
_atom_site_fract_y
_atom_site_fract_z
_atom_site_U_iso_or_equiv
_atom_site_adp_type
_atom_site_occupancy
_atom_site_symmetry_multiplicity
_atom_site_calc_flag
_atom_site_refinement_flags
_atom_site_disorder_assembly
_atom_site_disorder_group
C1 C 0.4490(3) 0.2323(16) 0.8151(5) 0.0213(17) Uani 1 1 d . . .
H1A H 0.4231 0.2815 0.8413 0.026 Uiso 1 1 calc R . .
H1B H 0.4703 0.3568 0.8205 0.026 Uiso 1 1 calc R . .
C2 C 0.4700(3) 0.0336(15) 0.8688(5) 0.0214(17) Uani 1 1 d . . .
H2A H 0.4944 -0.0222 0.8390 0.026 Uiso 1 1 calc R . .
H2B H 0.4480 -0.0867 0.8667 0.026 Uiso 1 1 calc R . .
C3 C 0.4881(3) 0.0972(15) 0.9721(6) 0.0213(17) Uani 1 1 d . . .
H3A H 0.5088 0.2235 0.9737 0.026 Uiso 1 1 calc R . .
H3B H 0.4634 0.1462 1.0023 0.026 Uiso 1 1 calc R . .
N1 N 0.3979(2) 0.1997(13) 0.5445(4) 0.0200(15) Uani 1 1 d . . .
N2 N 0.3082(2) 0.2153(12) 0.5166(4) 0.0172(13) Uani 1 1 d . . .
N3 N 0.3568(2) 0.3476(13) 0.6850(5) 0.0196(14) Uani 1 1 d . . .
O1 O 0.43525(18) 0.1667(10) 0.7154(4) 0.0196(12) Uani 1 1 d . . .
P1 P 0.40130(6) 0.3075(4) 0.64637(13) 0.0143(4) Uani 1 1 d . . .
P2 P 0.35180(6) 0.1552(3) 0.47904(13) 0.0131(4) Uani 1 1 d . . .
P3 P 0.31042(6) 0.3200(3) 0.61844(13) 0.0124(4) Uani 1 1 d . . .
Cl1 Cl 0.43124(8) 0.6054(4) 0.64831(16) 0.0324(5) Uani 1 1 d . . .
Cl2 Cl 0.34867(7) -0.1636(3) 0.43984(15) 0.0237(5) Uani 1 1 d . . .
Cl3 Cl 0.35085(7) 0.3053(4) 0.35506(13) 0.0209(4) Uani 1 1 d . . .
Cl4 Cl 0.28003(7) 0.6138(3) 0.60437(14) 0.0213(4) Uani 1 1 d . . .
Cl5 Cl 0.27201(7) 0.1474(4) 0.68869(14) 0.0219(4) Uani 1 1 d . . .

loop_
_atom_site_aniso_label
_atom_site_aniso_U_11
_atom_site_aniso_U_22
_atom_site_aniso_U_33
_atom_site_aniso_U_23
_atom_site_aniso_U_13
_atom_site_aniso_U_12
C1 0.018(4) 0.037(5) 0.007(3) -0.008(3) -0.004(3) 0.003(3)
C2 0.020(4) 0.031(5) 0.013(3) 0.005(3) 0.000(3) 0.003(3)
C3 0.013(3) 0.032(5) 0.019(4) 0.004(4) 0.004(3) 0.002(3)
N1 0.012(3) 0.038(4) 0.010(3) -0.005(3) 0.002(2) 0.001(3)
N2 0.014(3) 0.029(4) 0.010(3) -0.007(3) 0.005(2) 0.002(3)
N3 0.014(3) 0.032(4) 0.012(3) -0.006(3) 0.000(2) 0.004(3)
O1 0.014(3) 0.024(3) 0.018(3) -0.001(2) -0.003(2) 0.005(2)
P1 0.0116(8) 0.0206(10) 0.0098(8) 0.0014(7) -0.0005(6) 0.0010(7)
P2 0.0139(9) 0.0188(10) 0.0061(8) -0.0009(7) 0.0011(6) 0.0031(7)
P3 0.0124(8) 0.0171(9) 0.0077(8) -0.0011(7) 0.0019(6) 0.0023(7)
Cl1 0.0367(12) 0.0286(11) 0.0282(11) 0.0087(9) -0.0030(9) -0.0132(10)
Cl2 0.0317(11) 0.0171(9) 0.0245(10) -0.0026(8) 0.0105(8) 0.0026(8)
Cl3 0.0251(9) 0.0260(10) 0.0110(8) 0.0057(7) 0.0022(7) 0.0012(8)
Cl4 0.0238(9) 0.0162(9) 0.0241(9) 0.0014(7) 0.0049(7) 0.0063(7)
Cl5 0.0224(9) 0.0238(10) 0.0212(9) 0.0048(8) 0.0082(7) -0.0004(8)

loop_
_atom_type_symbol
_atom_type_description
_atom_type_scat_dispersion_real
_atom_type_scat_dispersion_imag
_atom_type_scat_source
C C 0.0033 0.0016 'International Tables Vol C Tables 4.2.6.8 and 6.1.1.4'
H H 0.0000 0.0000 'International Tables Vol C Tables 4.2.6.8 and 6.1.1.4'
N N 0.0061 0.0033 'International Tables Vol C Tables 4.2.6.8 and 6.1.1.4'
O O 0.0106 0.0060 'International Tables Vol C Tables 4.2.6.8 and 6.1.1.4'
P P 0.1023 0.0942 'International Tables Vol C Tables 4.2.6.8 and 6.1.1.4'
Cl Cl 0.1484 0.1585 'International Tables Vol C Tables 4.2.6.8 and 6.1.1.4'

loop_
_geom_angle_atom_site_label_1
_geom_angle_atom_site_label_2
_geom_angle_atom_site_label_3
_geom_angle
_geom_angle_site_symmetry_1
_geom_angle_site_symmetry_3
O1 C1 C2 107.9(7) . .
C1 C2 C3 110.1(7) . .
C3 C3 C2 111.8(9) 5_657 .
P2 N1 P1 121.2(4) . .
P2 N2 P3 121.0(4) . .
P3 N3 P1 121.1(4) . .
C1 O1 P1 121.0(5) . .
O1 P1 N1 106.8(4) . .
O1 P1 N3 112.4(4) . .
N1 P1 N3 118.1(4) . .
O1 P1 Cl1 102.9(3) . .
N1 P1 Cl1 109.1(3) . .
N3 P1 Cl1 106.5(3) . .
N1 P2 N2 119.2(3) . .
N1 P2 Cl3 108.6(3) . .
N2 P2 Cl3 109.3(3) . .
N1 P2 Cl2 108.8(3) . .
N2 P2 Cl2 108.5(3) . .
Cl3 P2 Cl2 100.95(12) . .
N3 P3 N2 118.8(4) . .
N3 P3 Cl5 107.8(3) . .
N2 P3 Cl5 109.7(3) . .
N3 P3 Cl4 109.0(3) . .
N2 P3 Cl4 108.7(3) . .
Cl5 P3 Cl4 101.54(12) . .

loop_
_geom_bond_atom_site_label_1
_geom_bond_atom_site_label_2
_geom_bond_distance
_geom_bond_site_symmetry_2
C1 O1 1.471(9) .
C1 C2 1.502(12) .
C2 C3 1.534(11) .
C3 C3 1.526(17) 5_657
N1 P2 1.575(7) .
N1 P1 1.587(7) .
N2 P2 1.582(6) .
N2 P3 1.584(6) .
N3 P3 1.575(7) .
N3 P1 1.593(7) .
O1 P1 1.553(6) .
P1 Cl1 2.012(3) .
P2 Cl3 1.994(3) .
P2 Cl2 1.995(3) .
P3 Cl5 1.988(3) .
P3 Cl4 1.992(3) .
